data_7217262
loop_
_publ_author_name
'Galkina, Irina'
'Tufatullin, Artem'
'Krivolapov, Dmitry'
'Bakhtiyarova, Yuliya'
'Chubukaeva, Dinara'
'Stakheev, Vitaly'
'Galkin, Vladimir'
'Cherkasov, Rafael'
'B\"uchner, Bernd'
'Kataeva, Olga'

_publ_section_title
;
 Crystal structure of phosphonium carboxylate complexes. The role of the
 metal coordination geometry, ligand conformation and hydrogen bonding
;
_journal_issue 38
_journal_name_full CrystEngComm
_journal_page_first 9010
_journal_paper_doi 10.1039/C4CE01361A
_journal_volume 16
_journal_year 2014
_chemical_formula_moiety 'C44 H42 Cl4 O4 P2 Zn2, H2 O'
_chemical_formula_sum 'C44 H44 Cl4 O5 P2 Zn2'
_chemical_formula_weight 987.27
_chemical_name_systematic
; 
 ? 
;
_space_group_IT_number 14
_symmetry_cell_setting monoclinic
_symmetry_Int_Tables_number 14
_symmetry_space_group_name_Hall '-P 2yn'
_symmetry_space_group_name_H-M 'P 1 21/n 1'
_atom_sites_solution_hydrogens geom
_atom_sites_solution_primary direct
_atom_sites_solution_secondary difmap
_audit_creation_method SHELXL-97
_cell_angle_alpha 90.00
_cell_angle_beta 114.535(3)
_cell_angle_gamma 90.00
_cell_formula_units_Z 4
_cell_length_a 13.2960(10)
_cell_length_b 20.271(2)
_cell_length_c 18.7230(10)
_cell_measurement_reflns_used 2627
_cell_measurement_temperature 296(2)
_cell_measurement_theta_max 23.45
_cell_measurement_theta_min 2.10
_cell_volume 4590.6(6)
_computing_cell_refinement 'APEX2  v2, 1-4  (Bruker AXS, 2005-2007)'
_computing_data_collection 'APEX2  v2, 1-4  (Bruker AXS, 2005-2007)'
_computing_data_reduction 'SAINT NT v6.0 (Bruker AXS, 2003)'
_computing_molecular_graphics 'ORTEP-3 for Windows (Farrugia, 1997), SCHAKAL (Keller, 1997)'
_computing_publication_material 'SHELXL97 (Sheldrick, 1997), WinGX (Farrugia 1999), enCIFer (Allen et al. 2004)'
_computing_structure_refinement 'SHELXL-97 (Sheldrick, 1997), WinGX (Farrugia 1999), PLATON (Spek 2005)'
_computing_structure_solution 'SHELXS-97 (Sheldrick, 2008), SIR2004 (Burla et al., 2005)'
_diffrn_ambient_temperature 296(2)
_diffrn_measured_fraction_theta_full 0.998
_diffrn_measured_fraction_theta_max 0.998
_diffrn_measurement_device 'Bruker SmartApex2'
_diffrn_measurement_device_type CCD
_diffrn_measurement_method \w-scan
_diffrn_radiation_monochromator graphite
_diffrn_radiation_source 'fine-focus sealed tube'
_diffrn_radiation_type MoK\a
_diffrn_radiation_wavelength 0.71073
_diffrn_reflns_av_R_equivalents 0.0000
_diffrn_reflns_av_sigmaI/netI 0.1218
_diffrn_reflns_limit_h_max 14
_diffrn_reflns_limit_h_min -16
_diffrn_reflns_limit_k_max 24
_diffrn_reflns_limit_k_min 0
_diffrn_reflns_limit_l_max 23
_diffrn_reflns_limit_l_min 0
_diffrn_reflns_number 16716
_diffrn_reflns_theta_full 26.00
_diffrn_reflns_theta_max 26.00
_diffrn_reflns_theta_min 1.90
_exptl_absorpt_coefficient_mu 1.390
_exptl_absorpt_correction_T_max 0.8735
_exptl_absorpt_correction_T_min 0.7685
_exptl_absorpt_correction_type multi-scan
_exptl_absorpt_process_details 'TWINABS (Sheldrick, Bruker Apex2)'
_exptl_crystal_colour colorless
_exptl_crystal_density_diffrn 1.428
_exptl_crystal_density_method 'not measured'
_exptl_crystal_description prism
_exptl_crystal_F_000 2024
_exptl_crystal_size_max 0.20
_exptl_crystal_size_mid 0.10
_exptl_crystal_size_min 0.10
_refine_diff_density_max 1.581
_refine_diff_density_min -1.072
_refine_diff_density_rms 0.104
_refine_ls_extinction_method none
_refine_ls_goodness_of_fit_ref 1.027
_refine_ls_hydrogen_treatment constr
_refine_ls_matrix_type full
_refine_ls_number_parameters 525
_refine_ls_number_reflns 16719
_refine_ls_number_restraints 0
_refine_ls_restrained_S_all 1.027
_refine_ls_R_factor_all 0.2010
_refine_ls_R_factor_gt 0.0868
_refine_ls_shift/su_max 0.001
_refine_ls_shift/su_mean 0.000
_refine_ls_structure_factor_coef Fsqd
_refine_ls_weighting_details 'calc w=1/[\s^2^(Fo^2^)+(0.0776P)^2^+12.8758P] where P=(Fo^2^+2Fc^2^)/3'
_refine_ls_weighting_scheme calc
_refine_ls_wR_factor_gt 0.1801
_refine_ls_wR_factor_ref 0.2413
_reflns_number_gt 7729
_reflns_number_total 16719
_reflns_threshold_expression >2sigma(I)
_cod_data_source_file c4ce01361a2.cif
_cod_data_source_block shelxl
_cod_depositor_comments 'Adding full bibliography for 7217262--7217274.cif.'
_cod_original_sg_symbol_H-M 'P 21/n'
_cod_database_code 7217262

loop_
_symmetry_equiv_pos_as_xyz
'x, y, z'
'-x+1/2, y+1/2, -z+1/2'
'-x, -y, -z'
'x-1/2, -y-1/2, z-1/2'

loop_
_atom_site_label
_atom_site_type_symbol
_atom_site_fract_x
_atom_site_fract_y
_atom_site_fract_z
_atom_site_U_iso_or_equiv
_atom_site_adp_type
_atom_site_occupancy
_atom_site_symmetry_multiplicity
_atom_site_calc_flag
_atom_site_refinement_flags
Zn1 Zn 0.13139(8) 0.86133(4) 0.23239(7) 0.0731(3) Uani 1 1 d .
Cl1 Cl 0.2946(2) 0.88061(12) 0.33193(15) 0.1030(8) Uani 1 1 d .
Cl2 Cl 0.1151(2) 0.86917(13) 0.11039(16) 0.1107(9) Uani 1 1 d .
Zn2 Zn -0.13443(9) 0.85998(4) 0.27690(8) 0.0869(4) Uani 1 1 d .
Cl3 Cl -0.2414(3) 0.84278(15) 0.1517(2) 0.1418(13) Uani 1 1 d .
Cl4 Cl -0.2047(3) 0.83988(15) 0.3630(2) 0.1411(13) Uani 1 1 d .
P4 P -0.14701(15) 0.59759(8) 0.29990(11) 0.0427(4) Uani 1 1 d .
P4A P 0.21279(15) 1.11941(8) 0.31470(11) 0.0423(4) Uani 1 1 d .
O1 O -0.0046(5) 0.7991(3) 0.3143(4) 0.093(2) Uani 1 1 d .
O2 O 0.0847(5) 0.7716(2) 0.2452(4) 0.090(2) Uani 1 1 d .
O1A O -0.0708(5) 0.9489(2) 0.2976(4) 0.088(2) Uani 1 1 d .
O2A O 0.0315(5) 0.9334(3) 0.2353(4) 0.094(2) Uani 1 1 d .
C1 C 0.0230(7) 0.7570(4) 0.2743(5) 0.062(2) Uani 1 1 d .
C2 C -0.0032(6) 0.6853(3) 0.2785(5) 0.058(2) Uani 1 1 d .
H2A H 0.0654 0.6605 0.3002 0.070 Uiso 1 1 calc R
H2B H -0.0460 0.6691 0.2257 0.070 Uiso 1 1 calc R
C3 C -0.0676(6) 0.6725(3) 0.3283(4) 0.0460(18) Uani 1 1 d .
H3A H -0.1201 0.7089 0.3187 0.055 Uiso 1 1 calc R
C5 C 0.0093(7) 0.6729(4) 0.4173(4) 0.070(2) Uani 1 1 d .
H5A H 0.0476 0.7143 0.4311 0.105 Uiso 1 1 calc R
H5B H 0.0620 0.6376 0.4289 0.105 Uiso 1 1 calc R
H5C H -0.0341 0.6669 0.4470 0.105 Uiso 1 1 calc R
C6 C -0.2282(6) 0.5877(3) 0.3554(4) 0.0476(18) Uani 1 1 d .
C7 C -0.2654(6) 0.6432(4) 0.3805(4) 0.059(2) Uani 1 1 d .
H7A H -0.2446 0.6851 0.3717 0.071 Uiso 1 1 calc R
C8 C -0.3348(6) 0.6351(4) 0.4192(4) 0.065(2) Uani 1 1 d .
H8A H -0.3619 0.6719 0.4352 0.079 Uiso 1 1 calc R
C9 C -0.3623(7) 0.5737(5) 0.4333(5) 0.074(3) Uani 1 1 d .
H9A H -0.4063 0.5689 0.4607 0.089 Uiso 1 1 calc R
C10 C -0.3269(6) 0.5184(5) 0.4082(5) 0.068(2) Uani 1 1 d .
H10A H -0.3482 0.4766 0.4170 0.082 Uiso 1 1 calc R
C11 C -0.2592(6) 0.5262(4) 0.3695(4) 0.0529(19) Uani 1 1 d .
H11A H -0.2340 0.4891 0.3527 0.063 Uiso 1 1 calc R
C12 C -0.2375(5) 0.6004(4) 0.1977(4) 0.0460(17) Uani 1 1 d .
C13 C -0.2755(7) 0.6584(4) 0.1603(5) 0.071(2) Uani 1 1 d .
H13A H -0.2494 0.6980 0.1866 0.085 Uiso 1 1 calc R
C14 C -0.3527(9) 0.6589(6) 0.0836(7) 0.100(3) Uani 1 1 d .
H14A H -0.3780 0.6988 0.0579 0.120 Uiso 1 1 calc R
C15 C -0.3921(8) 0.6008(7) 0.0450(6) 0.095(3) Uani 1 1 d .
H15A H -0.4447 0.6014 -0.0068 0.115 Uiso 1 1 calc R
C16 C -0.3549(8) 0.5424(6) 0.0818(6) 0.089(3) Uani 1 1 d .
H16A H -0.3810 0.5029 0.0553 0.106 Uiso 1 1 calc R
C17 C -0.2791(7) 0.5421(4) 0.1579(5) 0.063(2) Uani 1 1 d .
H17A H -0.2549 0.5020 0.1835 0.076 Uiso 1 1 calc R
C18 C -0.0530(6) 0.5303(3) 0.3191(4) 0.0470(18) Uani 1 1 d .
C19 C -0.0162(7) 0.5108(4) 0.2642(5) 0.075(3) Uani 1 1 d .
H19A H -0.0461 0.5291 0.2140 0.089 Uiso 1 1 calc R
C20 C 0.0668(8) 0.4632(5) 0.2845(7) 0.087(3) Uani 1 1 d .
H20A H 0.0921 0.4499 0.2474 0.105 Uiso 1 1 calc R
C21 C 0.1110(7) 0.4362(4) 0.3566(7) 0.089(3) Uani 1 1 d .
H21A H 0.1668 0.4048 0.3691 0.107 Uiso 1 1 calc R
C22 C 0.0736(8) 0.4550(5) 0.4110(6) 0.088(3) Uani 1 1 d .
H22A H 0.1027 0.4356 0.4605 0.105 Uiso 1 1 calc R
C23 C -0.0065(7) 0.5020(4) 0.3933(5) 0.068(2) Uani 1 1 d .
H23A H -0.0303 0.5153 0.4313 0.081 Uiso 1 1 calc R
C1A C -0.0027(7) 0.9659(4) 0.2760(5) 0.059(2) Uani 1 1 d .
C2A C 0.0354(5) 1.0374(3) 0.2865(4) 0.0495(18) Uani 1 1 d .
H2AA H 0.0152 1.0575 0.2354 0.059 Uiso 1 1 calc R
H2AB H -0.0018 1.0615 0.3133 0.059 Uiso 1 1 calc R
C3A C 0.1596(6) 1.0425(3) 0.3336(4) 0.0468(18) Uani 1 1 d .
H3AA H 0.1938 1.0067 0.3162 0.056 Uiso 1 1 calc R
C5A C 0.1912(7) 1.0323(4) 0.4221(5) 0.078(3) Uani 1 1 d .
H5AA H 0.1671 0.9895 0.4304 0.116 Uiso 1 1 calc R
H5AB H 0.1562 1.0656 0.4404 0.116 Uiso 1 1 calc R
H5AC H 0.2700 1.0356 0.4505 0.116 Uiso 1 1 calc R
C6A C 0.3594(6) 1.1240(4) 0.3728(4) 0.0471(18) Uani 1 1 d .
C7A C 0.4092(6) 1.1848(4) 0.3921(4) 0.063(2) Uani 1 1 d .
H7AA H 0.3666 1.2230 0.3793 0.076 Uiso 1 1 calc R
C8A C 0.5237(9) 1.1888(6) 0.4310(6) 0.093(3) Uani 1 1 d .
H8AA H 0.5584 1.2298 0.4427 0.112 Uiso 1 1 calc R
C9A C 0.5848(8) 1.1323(7) 0.4518(5) 0.099(4) Uani 1 1 d .
H9AA H 0.6612 1.1347 0.4796 0.119 Uiso 1 1 calc R
C10A C 0.5350(8) 1.0726(6) 0.4322(5) 0.089(3) Uani 1 1 d .
H10B H 0.5780 1.0345 0.4459 0.107 Uiso 1 1 calc R
C11A C 0.4223(7) 1.0671(4) 0.3925(4) 0.066(2) Uani 1 1 d .
H11B H 0.3889 1.0259 0.3791 0.080 Uiso 1 1 calc R
C12A C 0.1413(6) 1.1851(3) 0.3373(4) 0.0468(18) Uani 1 1 d .
C13A C 0.1770(7) 1.2050(4) 0.4148(5) 0.069(2) Uani 1 1 d .
H13B H 0.2423 1.1883 0.4531 0.083 Uiso 1 1 calc R
C14A C 0.1142(9) 1.2501(5) 0.4349(7) 0.092(3) Uani 1 1 d .
H14B H 0.1356 1.2627 0.4869 0.110 Uiso 1 1 calc R
C15A C 0.0225(9) 1.2753(5) 0.3783(8) 0.090(3) Uani 1 1 d .
H15B H -0.0180 1.3062 0.3920 0.108 Uiso 1 1 calc R
C16A C -0.0141(7) 1.2572(4) 0.3009(6) 0.081(3) Uani 1 1 d .
H16B H -0.0781 1.2755 0.2629 0.097 Uiso 1 1 calc R
C17A C 0.0465(6) 1.2111(4) 0.2807(5) 0.063(2) Uani 1 1 d .
H17B H 0.0229 1.1977 0.2287 0.075 Uiso 1 1 calc R
C18A C 0.1896(5) 1.1222(3) 0.2138(4) 0.0461(17) Uani 1 1 d .
C19A C 0.1926(6) 1.1828(4) 0.1809(5) 0.063(2) Uani 1 1 d .
H19B H 0.2003 1.2211 0.2100 0.075 Uiso 1 1 calc R
C20A C 0.1843(7) 1.1866(5) 0.1053(5) 0.079(3) Uani 1 1 d .
H20B H 0.1884 1.2274 0.0839 0.095 Uiso 1 1 calc R
C21A C 0.1699(8) 1.1300(6) 0.0610(5) 0.089(3) Uani 1 1 d .
H21B H 0.1614 1.1324 0.0092 0.106 Uiso 1 1 calc R
C22A C 0.1683(8) 1.0702(5) 0.0947(5) 0.086(3) Uani 1 1 d .
H22B H 0.1608 1.0318 0.0658 0.103 Uiso 1 1 calc R
C23A C 0.1773(6) 1.0661(4) 0.1700(5) 0.064(2) Uani 1 1 d .
H23B H 0.1752 1.0251 0.1916 0.077 Uiso 1 1 calc R
O1W O 0.4086(16) 1.1089(9) 0.5867(9) 0.156(7) Uani 0.50 1 d P
O2W O 0.4273(17) 1.1896(12) 0.6005(10) 0.186(8) Uani 0.50 1 d P

loop_
_atom_site_aniso_label
_atom_site_aniso_U_11
_atom_site_aniso_U_22
_atom_site_aniso_U_33
_atom_site_aniso_U_23
_atom_site_aniso_U_13
_atom_site_aniso_U_12
Zn1 0.0841(7) 0.0413(5) 0.1235(9) -0.0059(5) 0.0726(7) -0.0096(5)
Cl1 0.127(2) 0.0852(17) 0.0962(18) 0.0037(14) 0.0456(18) -0.0192(16)
Cl2 0.119(2) 0.111(2) 0.107(2) 0.0210(16) 0.0507(18) -0.0272(17)
Zn2 0.0730(7) 0.0387(5) 0.1740(12) 0.0027(6) 0.0761(8) -0.0050(5)
Cl3 0.152(3) 0.095(2) 0.179(3) -0.022(2) 0.069(3) -0.049(2)
Cl4 0.157(3) 0.110(2) 0.212(4) 0.008(2) 0.131(3) -0.022(2)
P4 0.0467(11) 0.0393(10) 0.0486(11) -0.0030(9) 0.0264(9) -0.0061(8)
P4A 0.0450(11) 0.0368(10) 0.0467(11) -0.0004(8) 0.0206(9) -0.0043(8)
O1 0.108(5) 0.053(4) 0.148(6) 0.010(4) 0.082(5) 0.001(3)
O2 0.117(5) 0.050(3) 0.152(6) -0.007(3) 0.105(5) -0.013(3)
O1A 0.081(4) 0.037(3) 0.182(7) -0.001(3) 0.090(5) -0.011(3)
O2A 0.090(5) 0.064(4) 0.144(6) -0.018(4) 0.065(5) -0.010(3)
C1 0.080(6) 0.041(5) 0.092(7) -0.013(4) 0.063(6) -0.014(4)
C2 0.061(5) 0.048(5) 0.075(6) -0.005(4) 0.037(5) -0.019(4)
C3 0.059(5) 0.040(4) 0.053(5) -0.009(3) 0.037(4) -0.013(3)
C5 0.081(6) 0.068(6) 0.066(6) -0.010(4) 0.035(5) -0.020(5)
C6 0.050(5) 0.042(4) 0.054(5) -0.001(4) 0.024(4) -0.006(4)
C7 0.058(5) 0.062(5) 0.063(5) 0.003(4) 0.031(4) -0.002(4)
C8 0.063(5) 0.084(6) 0.050(5) -0.002(5) 0.025(4) 0.010(5)
C9 0.058(6) 0.122(8) 0.046(5) 0.004(5) 0.025(4) -0.013(6)
C10 0.057(5) 0.085(7) 0.061(6) 0.007(5) 0.023(5) -0.023(5)
C11 0.052(5) 0.055(5) 0.052(5) -0.002(4) 0.022(4) -0.010(4)
C12 0.042(4) 0.056(5) 0.048(4) -0.006(4) 0.026(4) -0.007(4)
C13 0.078(6) 0.064(6) 0.066(6) -0.001(5) 0.026(5) 0.015(5)
C14 0.103(9) 0.111(9) 0.081(8) 0.013(7) 0.033(7) 0.040(7)
C15 0.061(6) 0.163(12) 0.062(7) -0.010(8) 0.025(5) 0.015(8)
C16 0.074(7) 0.112(9) 0.079(8) -0.030(6) 0.030(6) -0.035(6)
C17 0.063(6) 0.079(6) 0.056(6) -0.006(5) 0.033(5) -0.022(5)
C18 0.045(4) 0.043(4) 0.056(5) 0.000(4) 0.023(4) -0.006(3)
C19 0.099(7) 0.055(5) 0.102(7) 0.011(5) 0.074(6) 0.012(5)
C20 0.105(8) 0.076(7) 0.119(9) 0.008(6) 0.084(7) 0.009(6)
C21 0.057(6) 0.066(6) 0.143(10) 0.020(7) 0.040(7) 0.011(5)
C22 0.072(7) 0.081(7) 0.107(8) 0.015(6) 0.033(6) 0.014(5)
C23 0.060(5) 0.075(6) 0.068(6) -0.003(5) 0.027(5) 0.001(5)
C1A 0.062(5) 0.037(4) 0.090(6) -0.016(4) 0.043(5) -0.005(4)
C2A 0.049(5) 0.044(4) 0.062(5) 0.003(4) 0.029(4) -0.006(3)
C3A 0.049(5) 0.039(4) 0.058(5) 0.004(3) 0.028(4) -0.003(3)
C5A 0.090(7) 0.075(6) 0.071(6) 0.014(5) 0.036(5) -0.013(5)
C6A 0.040(4) 0.066(5) 0.031(4) 0.000(4) 0.011(3) -0.004(4)
C7A 0.053(5) 0.077(6) 0.061(5) -0.003(4) 0.025(5) -0.020(4)
C8A 0.070(7) 0.119(9) 0.087(8) -0.022(7) 0.029(6) -0.038(7)
C9A 0.052(6) 0.175(12) 0.060(6) -0.007(8) 0.012(5) -0.030(8)
C10A 0.070(7) 0.130(10) 0.063(6) 0.021(6) 0.023(6) 0.026(7)
C11A 0.055(6) 0.081(6) 0.061(6) 0.001(5) 0.022(5) 0.003(5)
C12A 0.052(5) 0.034(4) 0.059(5) -0.002(4) 0.027(4) -0.006(3)
C13A 0.069(6) 0.072(6) 0.071(6) -0.014(5) 0.033(5) -0.005(5)
C14A 0.096(8) 0.092(8) 0.104(8) -0.038(6) 0.057(7) -0.005(6)
C15A 0.088(8) 0.064(6) 0.143(11) -0.026(7) 0.072(8) -0.003(6)
C16A 0.056(6) 0.076(7) 0.111(9) 0.010(6) 0.036(6) 0.013(5)
C17A 0.056(5) 0.049(5) 0.089(6) 0.000(4) 0.037(5) 0.004(4)
C18A 0.038(4) 0.044(4) 0.052(5) -0.008(4) 0.014(3) -0.001(3)
C19A 0.075(6) 0.066(6) 0.056(5) 0.002(4) 0.035(5) -0.004(4)
C20A 0.089(7) 0.082(7) 0.073(7) 0.018(5) 0.041(6) 0.001(5)
C21A 0.088(7) 0.121(9) 0.058(6) 0.004(6) 0.031(5) 0.000(7)
C22A 0.100(8) 0.093(8) 0.071(7) -0.023(6) 0.043(6) 0.000(6)
C23A 0.084(6) 0.058(5) 0.054(5) 0.002(4) 0.032(5) 0.009(4)
O1W 0.194(19) 0.158(16) 0.107(12) -0.005(11) 0.052(12) 0.034(14)
O2W 0.180(19) 0.24(2) 0.124(15) -0.010(15) 0.050(13) -0.062(17)

loop_
_atom_type_symbol
_atom_type_description
_atom_type_scat_dispersion_real
_atom_type_scat_dispersion_imag
_atom_type_scat_source
C C 0.0033 0.0016 'International Tables Vol C Tables 4.2.6.8 and 6.1.1.4'
H H 0.0000 0.0000 'International Tables Vol C Tables 4.2.6.8 and 6.1.1.4'
O O 0.0106 0.0060 'International Tables Vol C Tables 4.2.6.8 and 6.1.1.4'
P P 0.1023 0.0942 'International Tables Vol C Tables 4.2.6.8 and 6.1.1.4'
Cl Cl 0.1484 0.1585 'International Tables Vol C Tables 4.2.6.8 and 6.1.1.4'
Zn Zn 0.2839 1.4301 'International Tables Vol C Tables 4.2.6.8 and 6.1.1.4'

loop_
_geom_angle_atom_site_label_1
_geom_angle_atom_site_label_2
_geom_angle_atom_site_label_3
_geom_angle
O2 Zn1 O2A 115.3(2)
O2 Zn1 Cl2 107.0(2)
O2A Zn1 Cl2 101.3(2)
O2 Zn1 Cl1 107.9(2)
O2A Zn1 Cl1 106.1(2)
Cl2 Zn1 Cl1 119.66(11)
O1A Zn2 O1 105.1(2)
O1A Zn2 Cl3 112.9(2)
O1 Zn2 Cl3 110.9(2)
O1A Zn2 Cl4 107.7(2)
O1 Zn2 Cl4 101.3(2)
Cl3 Zn2 Cl4 117.67(14)
C18 P4 C12 110.1(3)
C18 P4 C6 109.8(3)
C12 P4 C6 108.9(3)
C18 P4 C3 108.0(3)
C12 P4 C3 110.0(3)
C6 P4 C3 110.1(3)
C18A P4A C12A 110.7(3)
C18A P4A C6A 107.8(3)
C12A P4A C6A 111.6(3)
C18A P4A C3A 109.0(3)
C12A P4A C3A 107.9(3)
C6A P4A C3A 109.9(3)
C1 O1 Zn2 128.3(6)
C1 O2 Zn1 126.5(5)
C1A O1A Zn2 121.9(5)
C1A O2A Zn1 146.5(7)
O2 C1 O1 121.1(7)
O2 C1 C2 118.7(7)
O1 C1 C2 118.9(7)
C1 C2 C3 113.3(6)
C1 C2 H2A 108.9
C3 C2 H2A 108.9
C1 C2 H2B 108.9
C3 C2 H2B 108.9
H2A C2 H2B 107.7
C2 C3 C5 111.6(6)
C2 C3 P4 111.8(4)
C5 C3 P4 111.5(5)
C2 C3 H3A 107.2
C5 C3 H3A 107.2
P4 C3 H3A 107.2
C3 C5 H5A 109.5
C3 C5 H5B 109.5
H5A C5 H5B 109.5
C3 C5 H5C 109.5
H5A C5 H5C 109.5
H5B C5 H5C 109.5
C11 C6 C7 119.6(7)
C11 C6 P4 120.9(5)
C7 C6 P4 119.4(5)
C6 C7 C8 119.1(7)
C6 C7 H7A 120.5
C8 C7 H7A 120.5
C9 C8 C7 119.9(8)
C9 C8 H8A 120.1
C7 C8 H8A 120.1
C8 C9 C10 121.7(8)
C8 C9 H9A 119.2
C10 C9 H9A 119.2
C9 C10 C11 118.5(8)
C9 C10 H10A 120.7
C11 C10 H10A 120.7
C6 C11 C10 121.3(7)
C6 C11 H11A 119.4
C10 C11 H11A 119.4
C13 C12 C17 118.9(7)
C13 C12 P4 121.4(6)
C17 C12 P4 119.3(6)
C12 C13 C14 120.1(8)
C12 C13 H13A 119.9
C14 C13 H13A 119.9
C15 C14 C13 120.1(10)
C15 C14 H14A 119.9
C13 C14 H14A 119.9
C16 C15 C14 120.3(10)
C16 C15 H15A 119.9
C14 C15 H15A 119.9
C15 C16 C17 119.5(10)
C15 C16 H16A 120.3
C17 C16 H16A 120.3
C16 C17 C12 121.0(8)
C16 C17 H17A 119.5
C12 C17 H17A 119.5
C19 C18 C23 118.9(7)
C19 C18 P4 120.6(6)
C23 C18 P4 120.1(6)
C18 C19 C20 118.9(8)
C18 C19 H19A 120.5
C20 C19 H19A 120.5
C21 C20 C19 121.5(9)
C21 C20 H20A 119.2
C19 C20 H20A 119.2
C20 C21 C22 119.6(9)
C20 C21 H21A 120.2
C22 C21 H21A 120.2
C21 C22 C23 120.3(9)
C21 C22 H22A 119.9
C23 C22 H22A 119.9
C22 C23 C18 120.7(8)
C22 C23 H23A 119.6
C18 C23 H23A 119.6
O1A C1A O2A 125.9(7)
O1A C1A C2A 119.6(7)
O2A C1A C2A 113.7(7)
C3A C2A C1A 111.3(6)
C3A C2A H2AA 109.4
C1A C2A H2AA 109.4
C3A C2A H2AB 109.4
C1A C2A H2AB 109.4
H2AA C2A H2AB 108.0
C2A C3A C5A 111.0(6)
C2A C3A P4A 111.4(4)
C5A C3A P4A 111.7(5)
C2A C3A H3AA 107.5
C5A C3A H3AA 107.5
P4A C3A H3AA 107.5
C3A C5A H5AA 109.5
C3A C5A H5AB 109.5
H5AA C5A H5AB 109.5
C3A C5A H5AC 109.5
H5AA C5A H5AC 109.5
H5AB C5A H5AC 109.5
C7A C6A C11A 120.5(7)
C7A C6A P4A 119.2(6)
C11A C6A P4A 120.1(6)
C6A C7A C8A 119.5(8)
C6A C7A H7AA 120.2
C8A C7A H7AA 120.2
C9A C8A C7A 119.6(10)
C9A C8A H8AA 120.2
C7A C8A H8AA 120.2
C10A C9A C8A 120.4(10)
C10A C9A H9AA 119.8
C8A C9A H9AA 119.8
C9A C10A C11A 121.3(10)
C9A C10A H10B 119.3
C11A C10A H10B 119.3
C10A C11A C6A 118.7(8)
C10A C11A H11B 120.7
C6A C11A H11B 120.7
C17A C12A C13A 120.2(7)
C17A C12A P4A 120.8(6)
C13A C12A P4A 118.7(6)
C12A C13A C14A 119.4(8)
C12A C13A H13B 120.3
C14A C13A H13B 120.3
C15A C14A C13A 119.2(9)
C15A C14A H14B 120.4
C13A C14A H14B 120.4
C14A C15A C16A 122.7(9)
C14A C15A H15B 118.7
C16A C15A H15B 118.7
C15A C16A C17A 118.5(9)
C15A C16A H16B 120.7
C17A C16A H16B 120.7
C12A C17A C16A 120.0(8)
C12A C17A H17B 120.0
C16A C17A H17B 120.0
C23A C18A C19A 119.2(7)
C23A C18A P4A 122.2(6)
C19A C18A P4A 118.4(5)
C20A C19A C18A 120.2(8)
C20A C19A H19B 119.9
C18A C19A H19B 119.9
C19A C20A C21A 120.2(8)
C19A C20A H20B 119.9
C21A C20A H20B 119.9
C22A C21A C20A 118.9(9)
C22A C21A H21B 120.6
C20A C21A H21B 120.6
C23A C22A C21A 121.1(9)
C23A C22A H22B 119.4
C21A C22A H22B 119.4
C22A C23A C18A 120.3(8)
C22A C23A H23B 119.9
C18A C23A H23B 119.9

loop_
_geom_bond_atom_site_label_1
_geom_bond_atom_site_label_2
_geom_bond_distance
Zn1 O2 1.969(5)
Zn1 O2A 1.989(6)
Zn1 Cl2 2.209(3)
Zn1 Cl1 2.231(3)
Zn2 O1A 1.960(5)
Zn2 O1 1.997(6)
Zn2 Cl3 2.207(4)
Zn2 Cl4 2.211(3)
P4 C18 1.783(7)
P4 C12 1.789(7)
P4 C6 1.794(7)
P4 C3 1.799(6)
P4A C18A 1.784(7)
P4A C12A 1.786(7)
P4A C6A 1.798(7)
P4A C3A 1.806(6)
O1 C1 1.285(8)
O2 C1 1.196(8)
O1A C1A 1.185(8)
O2A C1A 1.231(8)
C1 C2 1.505(9)
C2 C3 1.529(8)
C2 H2A 0.9700
C2 H2B 0.9700
C3 C5 1.551(9)
C3 H3A 0.9800
C5 H5A 0.9600
C5 H5B 0.9600
C5 H5C 0.9600
C6 C11 1.371(9)
C6 C7 1.387(9)
C7 C8 1.398(10)
C7 H7A 0.9300
C8 C9 1.354(11)
C8 H8A 0.9300
C9 C10 1.373(11)
C9 H9A 0.9300
C10 C11 1.379(10)
C10 H10A 0.9300
C11 H11A 0.9300
C12 C13 1.355(10)
C12 C17 1.385(9)
C13 C14 1.376(12)
C13 H13A 0.9300
C14 C15 1.367(13)
C14 H14A 0.9300
C15 C16 1.356(13)
C15 H15A 0.9300
C16 C17 1.361(11)
C16 H16A 0.9300
C17 H17A 0.9300
C18 C19 1.367(9)
C18 C23 1.388(10)
C19 C20 1.395(11)
C19 H19A 0.9300
C20 C21 1.345(12)
C20 H20A 0.9300
C21 C22 1.362(12)
C21 H21A 0.9300
C22 C23 1.363(11)
C22 H22A 0.9300
C23 H23A 0.9300
C1A C2A 1.520(9)
C2A C3A 1.519(9)
C2A H2AA 0.9700
C2A H2AB 0.9700
C3A C5A 1.546(9)
C3A H3AA 0.9800
C5A H5AA 0.9600
C5A H5AB 0.9600
C5A H5AC 0.9600
C6A C7A 1.374(9)
C6A C11A 1.382(10)
C7A C8A 1.390(11)
C7A H7AA 0.9300
C8A C9A 1.365(13)
C8A H8AA 0.9300
C9A C10A 1.355(13)
C9A H9AA 0.9300
C10A C11A 1.373(11)
C10A H10B 0.9300
C11A H11B 0.9300
C12A C17A 1.372(10)
C12A C13A 1.386(10)
C13A C14A 1.392(11)
C13A H13B 0.9300
C14A C15A 1.341(12)
C14A H14B 0.9300
C15A C16A 1.373(12)
C15A H15B 0.9300
C16A C17A 1.386(10)
C16A H16B 0.9300
C17A H17B 0.9300
C18A C23A 1.372(9)
C18A C19A 1.382(9)
C19A C20A 1.375(10)
C19A H19B 0.9300
C20A C21A 1.381(12)
C20A H20B 0.9300
C21A C22A 1.370(12)
C21A H21B 0.9300
C22A C23A 1.366(11)
C22A H22B 0.9300
C23A H23B 0.9300
O1W O2W 1.66(2)

loop_
_geom_torsion_atom_site_label_1
_geom_torsion_atom_site_label_2
_geom_torsion_atom_site_label_3
_geom_torsion_atom_site_label_4
_geom_torsion
O1A Zn2 O1 C1 -118.4(6)
Cl3 Zn2 O1 C1 3.9(7)
Cl4 Zn2 O1 C1 129.6(6)
O2A Zn1 O2 C1 -21.3(9)
Cl2 Zn1 O2 C1 -133.1(8)
Cl1 Zn1 O2 C1 97.0(8)
O1 Zn2 O1A C1A 51.6(8)
Cl3 Zn2 O1A C1A -69.4(8)
Cl4 Zn2 O1A C1A 158.9(7)
O2 Zn1 O2A C1A 72.3(10)
Cl2 Zn1 O2A C1A -172.7(10)
Cl1 Zn1 O2A C1A -47.1(10)
Zn1 O2 C1 O1 -13.1(13)
Zn1 O2 C1 C2 179.8(5)
Zn2 O1 C1 O2 91.9(10)
Zn2 O1 C1 C2 -101.0(8)
O2 C1 C2 C3 170.8(8)
O1 C1 C2 C3 3.4(11)
C1 C2 C3 C5 -79.3(8)
C1 C2 C3 P4 155.1(6)
C18 P4 C3 C2 64.1(6)
C12 P4 C3 C2 -56.1(6)
C6 P4 C3 C2 -176.1(5)
C18 P4 C3 C5 -61.6(6)
C12 P4 C3 C5 178.2(5)
C6 P4 C3 C5 58.2(6)
C18 P4 C6 C11 -34.4(7)
C12 P4 C6 C11 86.2(7)
C3 P4 C6 C11 -153.2(6)
C18 P4 C6 C7 149.3(6)
C12 P4 C6 C7 -90.1(6)
C3 P4 C6 C7 30.5(7)
C11 C6 C7 C8 -0.5(11)
P4 C6 C7 C8 175.8(6)
C6 C7 C8 C9 1.6(11)
C7 C8 C9 C10 -2.3(12)
C8 C9 C10 C11 1.8(12)
C7 C6 C11 C10 0.1(11)
P4 C6 C11 C10 -176.2(6)
C9 C10 C11 C6 -0.7(11)
C18 P4 C12 C13 -146.6(6)
C6 P4 C12 C13 93.0(7)
C3 P4 C12 C13 -27.7(7)
C18 P4 C12 C17 40.5(6)
C6 P4 C12 C17 -79.9(6)
C3 P4 C12 C17 159.4(5)
C17 C12 C13 C14 -1.2(12)
P4 C12 C13 C14 -174.2(7)
C12 C13 C14 C15 0.7(14)
C13 C14 C15 C16 -0.6(16)
C14 C15 C16 C17 1.0(15)
C15 C16 C17 C12 -1.5(13)
C13 C12 C17 C16 1.7(11)
P4 C12 C17 C16 174.8(6)
C12 P4 C18 C19 32.9(7)
C6 P4 C18 C19 152.8(6)
C3 P4 C18 C19 -87.2(6)
C12 P4 C18 C23 -154.5(6)
C6 P4 C18 C23 -34.6(7)
C3 P4 C18 C23 85.5(6)
C23 C18 C19 C20 -0.1(12)
P4 C18 C19 C20 172.7(6)
C18 C19 C20 C21 0.1(14)
C19 C20 C21 C22 0.7(15)
C20 C21 C22 C23 -1.5(14)
C21 C22 C23 C18 1.6(13)
C19 C18 C23 C22 -0.8(12)
P4 C18 C23 C22 -173.5(6)
Zn2 O1A C1A O2A 4.7(13)
Zn2 O1A C1A C2A 173.9(5)
Zn1 O2A C1A O1A -79.7(14)
Zn1 O2A C1A C2A 110.5(10)
O1A C1A C2A C3A 123.2(8)
O2A C1A C2A C3A -66.3(9)
C1A C2A C3A C5A -77.3(7)
C1A C2A C3A P4A 157.5(5)
C18A P4A C3A C2A -63.1(5)
C12A P4A C3A C2A 57.1(6)
C6A P4A C3A C2A 178.9(5)
C18A P4A C3A C5A 172.1(5)
C12A P4A C3A C5A -67.8(6)
C6A P4A C3A C5A 54.1(6)
C18A P4A C6A C7A 86.8(6)
C12A P4A C6A C7A -34.9(6)
C3A P4A C6A C7A -154.6(5)
C18A P4A C6A C11A -88.2(6)
C12A P4A C6A C11A 150.1(6)
C3A P4A C6A C11A 30.5(7)
C11A C6A C7A C8A 0.7(11)
P4A C6A C7A C8A -174.2(6)
C6A C7A C8A C9A -2.3(13)
C7A C8A C9A C10A 2.6(15)
C8A C9A C10A C11A -1.3(15)
C9A C10A C11A C6A -0.3(13)
C7A C6A C11A C10A 0.6(11)
P4A C6A C11A C10A 175.5(6)
C18A P4A C12A C17A 27.9(7)
C6A P4A C12A C17A 148.0(6)
C3A P4A C12A C17A -91.2(6)
C18A P4A C12A C13A -158.4(6)
C6A P4A C12A C13A -38.4(7)
C3A P4A C12A C13A 82.5(6)
C17A C12A C13A C14A 1.7(11)
P4A C12A C13A C14A -172.0(6)
C12A C13A C14A C15A -2.4(13)
C13A C14A C15A C16A 1.6(15)
C14A C15A C16A C17A 0.0(15)
C13A C12A C17A C16A -0.2(11)
P4A C12A C17A C16A 173.4(6)
C15A C16A C17A C12A -0.7(12)
C12A P4A C18A C23A -142.6(6)
C6A P4A C18A C23A 95.1(7)
C3A P4A C18A C23A -24.1(7)
C12A P4A C18A C19A 42.4(7)
C6A P4A C18A C19A -79.9(6)
C3A P4A C18A C19A 160.8(6)
C23A C18A C19A C20A -0.6(11)
P4A C18A C19A C20A 174.6(6)
C18A C19A C20A C21A 1.8(13)
C19A C20A C21A C22A -2.4(14)
C20A C21A C22A C23A 1.9(15)
C21A C22A C23A C18A -0.7(14)
C19A C18A C23A C22A 0.1(12)
P4A C18A C23A C22A -175.0(6)
